data_7008024
loop_
_publ_author_name
'Jin, Yongri'
'Yoon, Il'
'Seo, Joobeom'
'Lee, Ji-Eun'
'Moon, Seok-Tae'
'Kim, Jineun'
'Han, Sang Woo'
'Park, Ki-Min'
'Lindoy, Leonard F.'
'Lee, Shim Sung'

_publ_section_title
;
 Cadmium(II) and mercury(II) complexes of an NO2S2-donor macrocycle and
 its ditopic xylyl-bridged analogue.
;
_journal_issue 4
_journal_name_full 'Dalton transactions (Cambridge, England : 2003)'
_journal_page_first 788
_journal_page_last 796
_journal_paper_doi 10.1039/b415794j
_journal_year 2005
_chemical_formula_sum 'C48 H58 Br2 N2 O4 S4'
_chemical_formula_weight 1015.02
_chemical_name_systematic
;
?
;
_space_group_IT_number 14
_symmetry_cell_setting monoclinic
_symmetry_space_group_name_Hall '-P 2yn'
_symmetry_space_group_name_H-M 'P 1 21/n 1'
_atom_sites_solution_hydrogens geom
_atom_sites_solution_primary direct
_atom_sites_solution_secondary difmap
_audit_creation_method SHELXTL
_cell_angle_alpha 90.00
_cell_angle_beta 99.403(3)
_cell_angle_gamma 90.00
_cell_formula_units_Z 2
_cell_length_a 11.0233(12)
_cell_length_b 14.0524(16)
_cell_length_c 15.3847(18)
_cell_measurement_reflns_used 5663
_cell_measurement_temperature 298(2)
_cell_measurement_theta_max 28.35
_cell_measurement_theta_min 1.97
_cell_volume 2351.1(5)
_computing_cell_refinement 'Bruker SMART'
_computing_data_collection 'Bruker SMART'
_computing_data_reduction 'Bruker SHELXTL'
_computing_molecular_graphics 'Bruker SHELXTL'
_computing_publication_material 'Bruker SHELXTL'
_computing_structure_refinement 'Bruker SHELXTL'
_computing_structure_solution 'Bruker SHELXTL'
_diffrn_ambient_temperature 298(2)
_diffrn_measured_fraction_theta_full 0.966
_diffrn_measured_fraction_theta_max 0.966
_diffrn_measurement_device_type 'CCD area detector'
_diffrn_measurement_method 'phi and omega scans'
_diffrn_radiation_monochromator graphite
_diffrn_radiation_source 'fine-focus sealed tube'
_diffrn_radiation_type MoK\a
_diffrn_radiation_wavelength 0.71073
_diffrn_reflns_av_R_equivalents 0.2227
_diffrn_reflns_av_sigmaI/netI 0.3209
_diffrn_reflns_limit_h_max 14
_diffrn_reflns_limit_h_min -12
_diffrn_reflns_limit_k_max 18
_diffrn_reflns_limit_k_min -18
_diffrn_reflns_limit_l_max 20
_diffrn_reflns_limit_l_min -15
_diffrn_reflns_number 15059
_diffrn_reflns_theta_full 28.35
_diffrn_reflns_theta_max 28.35
_diffrn_reflns_theta_min 1.97
_exptl_absorpt_coefficient_mu 1.947
_exptl_absorpt_correction_type none
_exptl_crystal_colour 'pale yellow'
_exptl_crystal_density_diffrn 1.434
_exptl_crystal_density_method 'not measured'
_exptl_crystal_description plate
_exptl_crystal_F_000 1052
_exptl_crystal_size_max 0.20
_exptl_crystal_size_mid 0.15
_exptl_crystal_size_min 0.10
_refine_diff_density_max 0.536
_refine_diff_density_min -0.355
_refine_diff_density_rms 0.079
_refine_ls_extinction_method none
_refine_ls_goodness_of_fit_ref 0.906
_refine_ls_hydrogen_treatment constr
_refine_ls_matrix_type full
_refine_ls_number_parameters 271
_refine_ls_number_reflns 5663
_refine_ls_number_restraints 0
_refine_ls_restrained_S_all 0.906
_refine_ls_R_factor_all 0.3069
_refine_ls_R_factor_gt 0.0769
_refine_ls_shift/su_max 0.001
_refine_ls_shift/su_mean 0.000
_refine_ls_structure_factor_coef Fsqd
_refine_ls_weighting_details 'calc w=1/[\s^2^(Fo^2^)+(0.0722P)^2^+0.3895P] where P=(Fo^2^+2Fc^2^)/3'
_refine_ls_weighting_scheme calc
_refine_ls_wR_factor_gt 0.1447
_refine_ls_wR_factor_ref 0.2254
_reflns_number_gt 1520
_reflns_number_total 5663
_reflns_threshold_expression >2sigma(I)
_cod_data_source_file b415794j.txt
_cod_data_source_block L2
_cod_depositor_comments
;
The following automatic conversions were performed:
'_symmetry_cell_setting' value 'Monoclinic' changed to 'monoclinic'
according to '/home/saulius/struct/CIF-dictionaries/cif_core.dic'
dictionary named 'cif_core.dic' version 2.4.1 from 2010-06-29.

Automatic conversion script
Id: cif_fix_enum 1527 2010-12-29 10:47:43Z saulius 
;
_cod_original_sg_symbol_H-M P2(1)/n
_cod_database_code 7008024

loop_
_symmetry_equiv_pos_as_xyz
'x, y, z'
'-x+1/2, y+1/2, -z+1/2'
'-x, -y, -z'
'x-1/2, -y-1/2, z-1/2'

loop_
_atom_site_label
_atom_site_type_symbol
_atom_site_fract_x
_atom_site_fract_y
_atom_site_fract_z
_atom_site_U_iso_or_equiv
_atom_site_adp_type
_atom_site_occupancy
_atom_site_symmetry_multiplicity
_atom_site_calc_flag
_atom_site_refinement_flags
_atom_site_disorder_assembly
_atom_site_disorder_group
Br Br -0.05673(9) 0.56032(8) 0.32653(7) 0.0813(4) Uani 1 1 d . . .
S1 S 0.0020(2) 0.69767(18) 0.56029(17) 0.0719(8) Uani 1 1 d . . .
S2 S 0.2554(2) 0.79046(18) 0.23567(16) 0.0713(8) Uani 1 1 d . . .
O1 O 0.2185(6) 0.9109(4) 0.5691(4) 0.0756(19) Uani 1 1 d . . .
O2 O 0.4100(5) 0.8823(4) 0.4715(4) 0.0676(17) Uani 1 1 d . . .
N1 N 0.2018(5) 0.6266(5) 0.4456(5) 0.0559(19) Uani 1 1 d . . .
H1 H 0.1183 0.6292 0.4331 0.067 Uiso 1 1 calc R . .
C1 C 0.1188(11) 0.9443(7) 0.6032(6) 0.071(3) Uani 1 1 d . . .
C2 C 0.1244(12) 1.0224(8) 0.6606(7) 0.091(3) Uani 1 1 d . . .
H2 H 0.1984 1.0584 0.6781 0.109 Uiso 1 1 calc R . .
C3 C 0.0069(17) 1.0452(9) 0.6923(8) 0.121(6) Uani 1 1 d . . .
H3 H 0.0054 1.0982 0.7316 0.145 Uiso 1 1 calc R . .
C4 C -0.0937(13) 0.9965(13) 0.6693(11) 0.124(6) Uani 1 1 d . . .
H4 H -0.1663 1.0135 0.6928 0.149 Uiso 1 1 calc R . .
C5 C -0.0974(11) 0.9259(9) 0.6154(8) 0.098(4) Uani 1 1 d . . .
H5 H -0.1736 0.8926 0.5984 0.117 Uiso 1 1 calc R . .
C6 C 0.0052(10) 0.8968(8) 0.5816(6) 0.070(3) Uani 1 1 d . . .
C7 C -0.0077(8) 0.8220(7) 0.5159(7) 0.078(3) Uani 1 1 d . . .
H7A H 0.0552 0.8301 0.4801 0.094 Uiso 1 1 calc R . .
H7B H -0.0856 0.8296 0.4783 0.094 Uiso 1 1 calc R . .
C8 C 0.1649(7) 0.6833(6) 0.5948(6) 0.066(3) Uani 1 1 d . . .
H8A H 0.1926 0.7297 0.6394 0.080 Uiso 1 1 calc R . .
H8B H 0.1798 0.6215 0.6209 0.080 Uiso 1 1 calc R . .
C9 C 0.2403(7) 0.6934(6) 0.5210(6) 0.056(2) Uani 1 1 d . . .
H9A H 0.2333 0.7576 0.4994 0.067 Uiso 1 1 calc R . .
H9B H 0.3253 0.6822 0.5445 0.067 Uiso 1 1 calc R . .
C10 C 0.2495(7) 0.6605(6) 0.3639(5) 0.059(2) Uani 1 1 d . . .
H10A H 0.3368 0.6695 0.3779 0.071 Uiso 1 1 calc R . .
H10B H 0.2342 0.6121 0.3193 0.071 Uiso 1 1 calc R . .
C11 C 0.1911(8) 0.7515(6) 0.3277(6) 0.070(3) Uani 1 1 d . . .
H11A H 0.2031 0.7995 0.3727 0.084 Uiso 1 1 calc R . .
H11B H 0.1043 0.7420 0.3105 0.084 Uiso 1 1 calc R . .
C12 C 0.3813(8) 0.8649(6) 0.2913(6) 0.071(3) Uani 1 1 d . . .
H12A H 0.4176 0.8974 0.2470 0.085 Uiso 1 1 calc R . .
H12B H 0.3468 0.9125 0.3248 0.085 Uiso 1 1 calc R . .
C13 C 0.4795(8) 0.8157(6) 0.3503(7) 0.058(2) Uani 1 1 d . . .
C14 C 0.5607(10) 0.7602(8) 0.3176(8) 0.088(3) Uani 1 1 d . . .
H14 H 0.5534 0.7509 0.2551 0.105 Uiso 1 1 calc R . .
C15 C 0.6583(10) 0.7149(7) 0.3763(12) 0.109(5) Uani 1 1 d . . .
H15 H 0.7186 0.6761 0.3547 0.130 Uiso 1 1 calc R . .
C16 C 0.6615(12) 0.7298(10) 0.4659(10) 0.108(5) Uani 1 1 d . . .
H16 H 0.7240 0.6992 0.5072 0.129 Uiso 1 1 calc R . .
C17 C 0.5816(11) 0.7843(8) 0.4953(9) 0.087(4) Uani 1 1 d . . .
H17 H 0.5870 0.7939 0.5576 0.105 Uiso 1 1 calc R . .
C18 C 0.4916(9) 0.8275(7) 0.4396(7) 0.066(3) Uani 1 1 d . . .
C19 C 0.4314(9) 0.9008(7) 0.5624(7) 0.080(3) Uani 1 1 d . . .
H19A H 0.5095 0.9317 0.5787 0.096 Uiso 1 1 calc R . .
H19B H 0.4327 0.8423 0.5946 0.096 Uiso 1 1 calc R . .
C20 C 0.3325(9) 0.9626(7) 0.5833(6) 0.079(3) Uani 1 1 d . . .
H20A H 0.3509 0.9829 0.6436 0.095 Uiso 1 1 calc R . .
H20B H 0.3257 1.0181 0.5464 0.095 Uiso 1 1 calc R . .
C21 C 0.2358(7) 0.5226(6) 0.4664(6) 0.065(3) Uani 1 1 d . . .
H21A H 0.2011 0.5027 0.5167 0.079 Uiso 1 1 calc R . .
H21B H 0.2014 0.4835 0.4173 0.079 Uiso 1 1 calc R . .
C22 C 0.3738(7) 0.5088(6) 0.4850(6) 0.052(2) Uani 1 1 d . . .
C23 C 0.4353(9) 0.4913(6) 0.4154(6) 0.064(3) Uani 1 1 d . . .
H23 H 0.3911 0.4848 0.3565 0.077 Uiso 1 1 calc R . .
C24 C 0.4400(9) 0.5168(6) 0.5679(6) 0.064(3) Uani 1 1 d . . .
H24 H 0.3969 0.5285 0.6163 0.076 Uiso 1 1 calc R . .

loop_
_atom_site_aniso_label
_atom_site_aniso_U_11
_atom_site_aniso_U_22
_atom_site_aniso_U_33
_atom_site_aniso_U_23
_atom_site_aniso_U_13
_atom_site_aniso_U_12
Br 0.0588(6) 0.1021(9) 0.0807(8) -0.0167(7) 0.0041(5) 0.0015(6)
S1 0.0591(15) 0.0834(19) 0.0773(18) -0.0034(15) 0.0241(14) -0.0057(13)
S2 0.0764(18) 0.090(2) 0.0480(15) 0.0078(14) 0.0123(13) 0.0103(15)
O1 0.082(5) 0.080(5) 0.071(4) -0.009(4) 0.031(4) -0.005(4)
O2 0.065(4) 0.090(5) 0.051(4) 0.000(4) 0.017(3) -0.002(4)
N1 0.036(4) 0.055(5) 0.075(5) -0.001(4) 0.003(4) 0.000(3)
C1 0.113(9) 0.049(6) 0.052(6) -0.004(6) 0.019(6) -0.003(7)
C2 0.140(11) 0.064(7) 0.064(7) 0.010(6) 0.001(7) -0.001(7)
C3 0.221(16) 0.097(11) 0.059(8) 0.023(8) 0.061(11) 0.103(12)
C4 0.104(12) 0.139(15) 0.126(14) 0.018(11) 0.015(11) 0.010(11)
C5 0.106(10) 0.105(11) 0.090(9) 0.005(8) 0.041(8) 0.034(8)
C6 0.083(8) 0.074(7) 0.057(7) 0.014(6) 0.024(6) 0.006(6)
C7 0.064(6) 0.096(8) 0.074(7) 0.018(7) 0.012(6) 0.009(6)
C8 0.072(6) 0.060(6) 0.065(6) -0.006(5) 0.004(5) 0.006(5)
C9 0.039(5) 0.066(6) 0.062(6) -0.013(5) 0.007(5) 0.002(4)
C10 0.058(6) 0.071(6) 0.051(6) 0.011(5) 0.019(5) 0.003(5)
C11 0.062(6) 0.063(6) 0.084(7) 0.009(6) 0.011(6) 0.005(5)
C12 0.076(7) 0.078(7) 0.068(7) 0.025(6) 0.036(6) 0.012(6)
C13 0.045(6) 0.070(7) 0.064(7) 0.009(6) 0.025(5) 0.013(5)
C14 0.070(7) 0.102(9) 0.095(9) 0.022(7) 0.028(7) 0.001(7)
C15 0.046(7) 0.066(8) 0.224(17) 0.028(10) 0.053(9) 0.016(6)
C16 0.097(11) 0.119(12) 0.096(11) 0.061(10) -0.023(9) -0.036(9)
C17 0.071(8) 0.079(8) 0.122(11) -0.009(8) 0.046(9) -0.009(6)
C18 0.044(6) 0.075(7) 0.074(8) 0.014(7) 0.002(6) -0.004(5)
C19 0.065(7) 0.101(8) 0.076(8) -0.005(7) 0.015(6) -0.013(6)
C20 0.090(8) 0.095(8) 0.049(6) -0.003(6) 0.003(6) -0.052(7)
C21 0.057(6) 0.075(7) 0.064(6) -0.007(5) 0.008(5) -0.003(5)
C22 0.037(5) 0.057(6) 0.060(6) 0.000(5) 0.000(5) 0.003(4)
C23 0.059(7) 0.084(7) 0.049(6) -0.003(5) 0.005(5) 0.014(5)
C24 0.061(7) 0.077(7) 0.052(6) -0.002(5) 0.007(5) 0.020(5)

loop_
_atom_type_symbol
_atom_type_description
_atom_type_scat_dispersion_real
_atom_type_scat_dispersion_imag
_atom_type_scat_source
C C 0.0033 0.0016 'International Tables Vol C Tables 4.2.6.8 and 6.1.1.4'
H H 0.0000 0.0000 'International Tables Vol C Tables 4.2.6.8 and 6.1.1.4'
N N 0.0061 0.0033 'International Tables Vol C Tables 4.2.6.8 and 6.1.1.4'
O O 0.0106 0.0060 'International Tables Vol C Tables 4.2.6.8 and 6.1.1.4'
S S 0.1246 0.1234 'International Tables Vol C Tables 4.2.6.8 and 6.1.1.4'
Br Br -0.2901 2.4595 'International Tables Vol C Tables 4.2.6.8 and 6.1.1.4'

loop_
_geom_angle_atom_site_label_1
_geom_angle_atom_site_label_2
_geom_angle_atom_site_label_3
_geom_angle
_geom_angle_site_symmetry_1
_geom_angle_site_symmetry_3
_geom_angle_publ_flag
C8 S1 C7 102.0(4) . . ?
C11 S2 C12 100.0(4) . . ?
C1 O1 C20 120.2(8) . . ?
C18 O2 C19 117.3(8) . . ?
C9 N1 C10 110.6(6) . . ?
C9 N1 C21 114.1(6) . . ?
C10 N1 C21 111.5(6) . . ?
O1 C1 C2 123.5(11) . . ?
O1 C1 C6 118.9(9) . . ?
C2 C1 C6 117.7(10) . . ?
C1 C2 C3 115.0(11) . . ?
C4 C3 C2 123.0(14) . . ?
C5 C4 C3 121.0(17) . . ?
C4 C5 C6 121.9(15) . . ?
C5 C6 C1 121.4(11) . . ?
C5 C6 C7 118.9(11) . . ?
C1 C6 C7 119.4(9) . . ?
C6 C7 S1 115.5(7) . . ?
C9 C8 S1 114.3(6) . . ?
N1 C9 C8 113.5(7) . . ?
C11 C10 N1 113.0(7) . . ?
C10 C11 S2 111.0(6) . . ?
C13 C12 S2 116.5(6) . . ?
C14 C13 C18 119.0(10) . . ?
C14 C13 C12 120.7(9) . . ?
C18 C13 C12 120.4(9) . . ?
C13 C14 C15 119.8(11) . . ?
C16 C15 C14 116.9(11) . . ?
C17 C16 C15 121.6(13) . . ?
C16 C17 C18 121.0(13) . . ?
O2 C18 C17 119.7(10) . . ?
O2 C18 C13 118.5(10) . . ?
C17 C18 C13 121.7(11) . . ?
O2 C19 C20 108.5(8) . . ?
O1 C20 C19 109.3(8) . . ?
C22 C21 N1 111.5(6) . . ?
C24 C22 C23 118.9(7) . . ?
C24 C22 C21 122.2(9) . . ?
C23 C22 C21 118.9(8) . . ?
C24 C23 C22 118.6(8) 3_666 . ?
C23 C24 C22 122.6(8) 3_666 . ?

loop_
_geom_bond_atom_site_label_1
_geom_bond_atom_site_label_2
_geom_bond_distance
_geom_bond_site_symmetry_2
_geom_bond_publ_flag
S1 C8 1.798(8) . ?
S1 C7 1.872(9) . ?
S2 C11 1.771(9) . ?
S2 C12 1.834(9) . ?
O1 C1 1.375(11) . ?
O1 C20 1.437(9) . ?
O2 C18 1.337(11) . ?
O2 C19 1.404(10) . ?
N1 C9 1.499(9) . ?
N1 C10 1.516(9) . ?
N1 C21 1.529(10) . ?
C1 C2 1.403(12) . ?
C1 C6 1.410(12) . ?
C2 C3 1.493(16) . ?
C3 C4 1.302(17) . ?
C4 C5 1.289(16) . ?
C5 C6 1.382(13) . ?
C6 C7 1.449(12) . ?
C8 C9 1.519(11) . ?
C10 C11 1.497(11) . ?
C12 C13 1.468(11) . ?
C13 C14 1.346(12) . ?
C13 C18 1.367(12) . ?
C14 C15 1.436(15) . ?
C15 C16 1.390(17) . ?
C16 C17 1.302(16) . ?
C17 C18 1.345(14) . ?
C19 C20 1.470(12) . ?
C21 C22 1.514(10) . ?
C22 C24 1.368(11) . ?
C22 C23 1.379(11) . ?
C23 C24 1.361(11) 3_666 ?
C24 C23 1.361(11) 3_666 ?
